data_7000288
loop_
_publ_author_name
'Lee, Young Hoon'
'Harrowfield, Jack M.'
'Kim, Jong Seung'
'Kim, Yang'
'Lee, Min Hee'
'Lim, Woo Taik'
'Park, Yu Cheol'
'Thu\'ery, Pierre'

_publ_section_title
;
 Functionalised azetidines as ligands: species derived by selective
 alkylation at substituent-nitrogen
;
_journal_issue 3
_journal_name_full 'Dalton Transactions'
_journal_page_first 443
_journal_page_last 454
_journal_paper_doi 10.1039/b812298a
_journal_year 2009
_chemical_formula_sum 'C36 H44 Cl2 Cu2 N8 O12'
_chemical_formula_weight 978.77
_space_group_IT_number 61
_symmetry_cell_setting orthorhombic
_symmetry_space_group_name_Hall '-P 2ac 2ab'
_symmetry_space_group_name_H-M 'P b c a'
_atom_sites_solution_hydrogens geom
_atom_sites_solution_primary direct
_atom_sites_solution_secondary difmap
_audit_creation_method SHELXL-97
_cell_angle_alpha 90.00
_cell_angle_beta 90.00
_cell_angle_gamma 90.00
_cell_formula_units_Z 4
_cell_length_a 14.0027(3)
_cell_length_b 13.6908(4)
_cell_length_c 20.8482(7)
_cell_measurement_reflns_used 56494
_cell_measurement_temperature 100(2)
_cell_measurement_theta_max 25.68
_cell_measurement_theta_min 2.30
_cell_volume 3996.8(2)
_computing_cell_refinement 'HKL2000 (Otwinowski & Minor, 1997)'
_computing_data_collection 'COLLECT (Hooft, 1998)'
_computing_data_reduction 'HKL2000 (Otwinowski & Minor, 1997)'
_computing_molecular_graphics 'SHELXTL (Sheldrick, 1999)'
_computing_publication_material 'SHELXTL (Sheldrick, 1999); PLATON (Spek, 2003)'
_computing_structure_refinement 'SHELXL-97 (Sheldrick, 1997)'
_computing_structure_solution 'SHELXS-97 (Sheldrick, 1997)'
_diffrn_ambient_temperature 100(2)
_diffrn_measured_fraction_theta_full 0.999
_diffrn_measured_fraction_theta_max 0.999
_diffrn_measurement_device_type 'Nonius Kappa-CCD area-detector diffractometer'
_diffrn_measurement_method 'two \f scans with 2\% steps'
_diffrn_radiation_monochromator graphite
_diffrn_radiation_source 'fine-focus sealed tube'
_diffrn_radiation_type MoK\a
_diffrn_radiation_wavelength 0.71073
_diffrn_reflns_av_R_equivalents 0.0253
_diffrn_reflns_av_sigmaI/netI 0.0309
_diffrn_reflns_limit_h_max 17
_diffrn_reflns_limit_h_min -17
_diffrn_reflns_limit_k_max 16
_diffrn_reflns_limit_k_min -16
_diffrn_reflns_limit_l_max 25
_diffrn_reflns_limit_l_min -25
_diffrn_reflns_number 56494
_diffrn_reflns_theta_full 25.68
_diffrn_reflns_theta_max 25.68
_diffrn_reflns_theta_min 2.30
_diffrn_standards_decay_% 0
_diffrn_standards_interval_time 0
_diffrn_standards_number 0
_exptl_absorpt_coefficient_mu 1.271
_exptl_absorpt_correction_T_max 0.826
_exptl_absorpt_correction_T_min 0.713
_exptl_absorpt_correction_type multi-scan
_exptl_absorpt_process_details 'SCALEPACK (Otwinowski & Minor, 1997)'
_exptl_crystal_colour 'translucent dark blue'
_exptl_crystal_density_diffrn 1.627
_exptl_crystal_density_method 'not measured'
_exptl_crystal_description irregular
_exptl_crystal_F_000 2016
_exptl_crystal_size_max 0.20
_exptl_crystal_size_mid 0.15
_exptl_crystal_size_min 0.15
_refine_diff_density_max 0.723
_refine_diff_density_min -0.658
_refine_diff_density_rms 0.112
_refine_ls_extinction_method none
_refine_ls_goodness_of_fit_ref 1.043
_refine_ls_hydrogen_treatment constr
_refine_ls_matrix_type full
_refine_ls_number_parameters 272
_refine_ls_number_reflns 3791
_refine_ls_number_restraints 0
_refine_ls_restrained_S_all 1.083
_refine_ls_R_factor_all 0.0476
_refine_ls_R_factor_gt 0.0379
_refine_ls_shift/su_max 0.001
_refine_ls_shift/su_mean 0.000
_refine_ls_structure_factor_coef Fsqd
_refine_ls_weighting_details 'calc w=1/[\s^2^(Fo^2^)+(0.0551P)^2^+4.0205P] where P=(Fo^2^+2Fc^2^)/3'
_refine_ls_weighting_scheme calc
_refine_ls_wR_factor_gt 0.0989
_refine_ls_wR_factor_ref 0.1035
_reflns_number_gt 3268
_reflns_number_total 3791
_reflns_threshold_expression >2sigma(I)
_cod_data_source_file b812298a.txt
_cod_data_source_block yk53
_cod_database_code 7000288

loop_
_symmetry_equiv_pos_as_xyz
'x, y, z'
'-x+1/2, -y, z+1/2'
'-x, y+1/2, -z+1/2'
'x+1/2, -y+1/2, -z'
'-x, -y, -z'
'x-1/2, y, -z-1/2'
'x, -y-1/2, z-1/2'
'-x-1/2, y-1/2, z'

loop_
_atom_site_label
_atom_site_type_symbol
_atom_site_fract_x
_atom_site_fract_y
_atom_site_fract_z
_atom_site_U_iso_or_equiv
_atom_site_adp_type
_atom_site_occupancy
_atom_site_symmetry_multiplicity
_atom_site_calc_flag
_atom_site_refinement_flags
_atom_site_disorder_assembly
_atom_site_disorder_group
Cu Cu 0.00748(2) 0.82274(2) 0.434056(15) 0.02207(12) Uani 1 1 d . . .
Cl1 Cl -0.13287(5) 1.08436(5) 0.27969(3) 0.03392(18) Uani 1 1 d . . .
O1 O 0.09253(12) 0.92066(12) 0.47596(9) 0.0254(4) Uani 1 1 d . . .
O2 O -0.10028(12) 0.93398(12) 0.47534(9) 0.0259(4) Uani 1 1 d . . .
O3 O -0.0830(3) 1.0743(2) 0.33847(15) 0.0908(12) Uani 1 1 d . . .
O4 O -0.0752(4) 1.0665(3) 0.22807(19) 0.1282(17) Uani 1 1 d . . .
O5 O -0.2071(3) 1.0147(2) 0.2814(2) 0.1059(13) Uani 1 1 d . . .
O6 O -0.17039(19) 1.18065(15) 0.27588(13) 0.0545(7) Uani 1 1 d . . .
N1 N -0.00226(14) 0.72583(16) 0.51041(11) 0.0235(5) Uani 1 1 d . . .
N2 N -0.09530(15) 0.74590(15) 0.39025(10) 0.0243(5) Uani 1 1 d . . .
N3 N 0.02623(15) 0.88778(16) 0.34568(11) 0.0255(5) Uani 1 1 d . . .
H3 H -0.0004 0.9478 0.3433 0.031 Uiso 1 1 d R . .
N4 N 0.14988(15) 0.75650(16) 0.39496(10) 0.0252(5) Uani 1 1 d . . .
C1 C 0.05567(19) 0.7428(2) 0.56098(12) 0.0272(6) Uani 1 1 d . . .
H1 H 0.0946 0.7978 0.5600 0.033 Uiso 1 1 calc R . .
C2 C 0.0600(2) 0.6830(2) 0.61392(13) 0.0302(6) Uani 1 1 d . . .
H2 H 0.1015 0.6969 0.6475 0.036 Uiso 1 1 calc R . .
C3 C 0.0015(2) 0.6020(2) 0.61603(14) 0.0309(6) Uani 1 1 d . . .
H3A H 0.0025 0.5603 0.6513 0.037 Uiso 1 1 calc R . .
C4 C -0.0590(2) 0.5837(2) 0.56449(13) 0.0292(6) Uani 1 1 d . . .
H4 H -0.0991 0.5296 0.5653 0.035 Uiso 1 1 calc R . .
C5 C -0.06013(18) 0.64555(19) 0.51197(12) 0.0237(5) Uani 1 1 d . . .
C6 C -0.12526(18) 0.62849(18) 0.45474(13) 0.0246(5) Uani 1 1 d . . .
C7 C -0.17671(18) 0.7240(2) 0.43437(13) 0.0265(6) Uani 1 1 d . . .
H7A H -0.2369 0.7131 0.4125 0.032 Uiso 1 1 calc R . .
H7B H -0.1840 0.7709 0.4689 0.032 Uiso 1 1 calc R . .
C8 C -0.07024(18) 0.63947(18) 0.39014(12) 0.0247(5) Uani 1 1 d . . .
H8A H -0.0023 0.6267 0.3935 0.030 Uiso 1 1 calc R . .
H8B H -0.0983 0.6032 0.3549 0.030 Uiso 1 1 calc R . .
C9 C -0.1890(2) 0.5391(2) 0.46067(14) 0.0307(6) Uani 1 1 d . . .
H9A H -0.1502 0.4820 0.4661 0.046 Uiso 1 1 calc R . .
H9B H -0.2269 0.5325 0.4225 0.046 Uiso 1 1 calc R . .
H9C H -0.2303 0.5465 0.4971 0.046 Uiso 1 1 calc R . .
C10 C -0.11758(19) 0.7930(2) 0.32851(13) 0.0286(6) Uani 1 1 d . . .
H10A H -0.1584 0.8493 0.3353 0.034 Uiso 1 1 calc R . .
H10B H -0.1506 0.7475 0.3006 0.034 Uiso 1 1 calc R . .
C11 C -0.0241(2) 0.8242(2) 0.29847(14) 0.0291(6) Uani 1 1 d . . .
H11A H 0.0145 0.7674 0.2885 0.035 Uiso 1 1 calc R . .
H11B H -0.0360 0.8598 0.2591 0.035 Uiso 1 1 calc R . .
C12 C 0.12779(19) 0.9019(2) 0.32986(13) 0.0293(6) Uani 1 1 d . . .
H12A H 0.1508 0.9608 0.3506 0.035 Uiso 1 1 calc R . .
H12B H 0.1344 0.9106 0.2839 0.035 Uiso 1 1 calc R . .
C13 C 0.18798(18) 0.81639(18) 0.35101(12) 0.0248(5) Uani 1 1 d . . .
C14 C 0.27924(19) 0.8029(2) 0.32685(14) 0.0310(6) Uani 1 1 d . . .
H14 H 0.3042 0.8460 0.2967 0.037 Uiso 1 1 calc R . .
C15 C 0.3326(2) 0.7246(2) 0.34802(14) 0.0347(7) Uani 1 1 d . . .
H15 H 0.3935 0.7133 0.3317 0.042 Uiso 1 1 calc R . .
C16 C 0.2942(2) 0.6629(2) 0.39406(14) 0.0340(7) Uani 1 1 d . . .
H16 H 0.3289 0.6102 0.4097 0.041 Uiso 1 1 calc R . .
C17 C 0.2032(2) 0.68183(19) 0.41611(14) 0.0284(6) Uani 1 1 d . . .
H17 H 0.1775 0.6407 0.4472 0.034 Uiso 1 1 calc R . .
C18 C -0.05569(18) 1.00289(18) 0.49947(12) 0.0233(5) Uani 1 1 d . . .

loop_
_atom_site_aniso_label
_atom_site_aniso_U_11
_atom_site_aniso_U_22
_atom_site_aniso_U_33
_atom_site_aniso_U_23
_atom_site_aniso_U_13
_atom_site_aniso_U_12
Cu 0.02196(19) 0.02146(19) 0.0228(2) -0.00002(12) 0.00041(12) -0.00061(12)
Cl1 0.0450(4) 0.0260(3) 0.0308(4) 0.0019(3) -0.0040(3) 0.0039(3)
O1 0.0234(9) 0.0226(9) 0.0301(10) -0.0035(7) 0.0015(7) 0.0016(7)
O2 0.0229(9) 0.0220(9) 0.0328(10) -0.0031(8) 0.0011(8) -0.0005(7)
O3 0.148(3) 0.0536(16) 0.0706(19) -0.0159(14) -0.062(2) 0.0486(18)
O4 0.187(4) 0.104(3) 0.093(3) 0.002(2) 0.089(3) 0.042(3)
O5 0.111(3) 0.067(2) 0.140(3) 0.008(2) -0.023(3) -0.044(2)
O6 0.0631(16) 0.0323(12) 0.0680(17) -0.0047(11) -0.0278(13) 0.0160(11)
N1 0.0224(10) 0.0238(11) 0.0242(11) -0.0007(9) 0.0011(8) 0.0009(8)
N2 0.0230(10) 0.0261(11) 0.0238(11) 0.0003(9) 0.0014(9) 0.0008(9)
N3 0.0256(11) 0.0222(10) 0.0287(12) 0.0018(9) 0.0003(9) 0.0012(9)
N4 0.0250(11) 0.0238(11) 0.0267(11) -0.0004(9) 0.0016(9) -0.0002(9)
C1 0.0258(13) 0.0278(13) 0.0279(14) -0.0022(11) -0.0001(11) 0.0005(11)
C2 0.0330(15) 0.0326(14) 0.0250(14) -0.0010(11) -0.0005(11) 0.0053(12)
C3 0.0424(16) 0.0255(14) 0.0248(14) 0.0009(11) 0.0017(12) 0.0042(12)
C4 0.0342(15) 0.0227(13) 0.0307(14) -0.0018(11) 0.0075(12) 0.0012(11)
C5 0.0222(12) 0.0231(12) 0.0259(13) -0.0012(10) 0.0055(10) 0.0015(10)
C6 0.0222(12) 0.0240(13) 0.0277(13) -0.0010(10) 0.0033(11) -0.0029(10)
C7 0.0218(12) 0.0282(14) 0.0294(14) -0.0003(11) 0.0025(10) -0.0017(11)
C8 0.0239(12) 0.0239(12) 0.0263(13) -0.0017(11) 0.0003(10) -0.0015(10)
C9 0.0293(14) 0.0290(14) 0.0338(15) -0.0011(12) 0.0032(12) -0.0056(12)
C10 0.0282(13) 0.0304(14) 0.0272(14) 0.0027(11) -0.0033(11) 0.0007(11)
C11 0.0319(14) 0.0307(14) 0.0245(14) 0.0023(11) -0.0023(11) -0.0014(11)
C12 0.0312(14) 0.0274(13) 0.0293(14) 0.0039(11) 0.0043(11) -0.0037(11)
C13 0.0248(13) 0.0270(13) 0.0225(13) -0.0045(10) 0.0001(10) -0.0038(10)
C14 0.0275(14) 0.0391(15) 0.0265(14) -0.0033(12) 0.0025(11) -0.0068(12)
C15 0.0242(13) 0.0461(17) 0.0339(15) -0.0105(14) 0.0004(11) 0.0031(12)
C16 0.0329(15) 0.0343(15) 0.0347(15) -0.0090(13) -0.0096(12) 0.0086(12)
C17 0.0321(14) 0.0252(13) 0.0280(14) -0.0019(11) -0.0024(12) 0.0020(11)
C18 0.0230(13) 0.0234(13) 0.0234(13) 0.0034(10) 0.0009(10) 0.0000(10)

loop_
_atom_type_symbol
_atom_type_description
_atom_type_scat_dispersion_real
_atom_type_scat_dispersion_imag
_atom_type_scat_source
C C 0.0033 0.0016 'International Tables Vol C Tables 4.2.6.8 and 6.1.1.4'
H H 0.0000 0.0000 'International Tables Vol C Tables 4.2.6.8 and 6.1.1.4'
N N 0.0061 0.0033 'International Tables Vol C Tables 4.2.6.8 and 6.1.1.4'
O O 0.0106 0.0060 'International Tables Vol C Tables 4.2.6.8 and 6.1.1.4'
Cu Cu 0.3201 1.2651 'International Tables Vol C Tables 4.2.6.8 and 6.1.1.4'
Cl Cl 0.1484 0.1585 'International Tables Vol C Tables 4.2.6.8 and 6.1.1.4'

loop_
_geom_angle_atom_site_label_1
_geom_angle_atom_site_label_2
_geom_angle_atom_site_label_3
_geom_angle
_geom_angle_site_symmetry_1
_geom_angle_site_symmetry_3
_geom_angle_publ_flag
O1 Cu N2 169.02(8) . . ?
O1 Cu N3 91.44(8) . . ?
N2 Cu N3 84.89(9) . . ?
O1 Cu N1 97.63(8) . . ?
N2 Cu N1 88.09(9) . . ?
N3 Cu N1 165.61(9) . . ?
O1 Cu O2 77.51(7) . . ?
N2 Cu O2 92.69(8) . . ?
N3 Cu O2 97.55(8) . . ?
N1 Cu O2 95.32(7) . . ?
O1 Cu N4 84.50(7) . . ?
N2 Cu N4 104.49(8) . . ?
N3 Cu N4 75.37(8) . . ?
N1 Cu N4 94.33(8) . . ?
O2 Cu N4 160.55(7) . . ?
O4 Cl1 O5 109.5(3) . . ?
O4 Cl1 O3 111.8(3) . . ?
O5 Cl1 O3 106.0(2) . . ?
O4 Cl1 O6 109.9(2) . . ?
O5 Cl1 O6 110.9(2) . . ?
O3 Cl1 O6 108.68(15) . . ?
C18 O1 Cu 119.10(16) 5_576 . ?
C18 O2 Cu 108.92(16) . . ?
C1 N1 C5 118.5(2) . . ?
C1 N1 Cu 116.67(17) . . ?
C5 N1 Cu 124.84(17) . . ?
C10 N2 C7 117.6(2) . . ?
C10 N2 C8 118.3(2) . . ?
C7 N2 C8 89.09(18) . . ?
C10 N2 Cu 108.72(16) . . ?
C7 N2 Cu 111.88(16) . . ?
C8 N2 Cu 110.07(15) . . ?
C12 N3 C11 112.7(2) . . ?
C12 N3 Cu 112.32(16) . . ?
C11 N3 Cu 106.09(16) . . ?
C12 N3 H3 105.5 . . ?
C11 N3 H3 107.5 . . ?
Cu N3 H3 112.9 . . ?
C17 N4 C13 118.0(2) . . ?
C17 N4 Cu 131.01(18) . . ?
C13 N4 Cu 109.92(16) . . ?
N1 C1 C2 123.4(3) . . ?
N1 C1 H1 118.3 . . ?
C2 C1 H1 118.3 . . ?
C1 C2 C3 118.6(3) . . ?
C1 C2 H2 120.7 . . ?
C3 C2 H2 120.7 . . ?
C2 C3 C4 118.8(3) . . ?
C2 C3 H3A 120.6 . . ?
C4 C3 H3A 120.6 . . ?
C5 C4 C3 120.5(3) . . ?
C5 C4 H4 119.7 . . ?
C3 C4 H4 119.7 . . ?
N1 C5 C4 120.3(2) . . ?
N1 C5 C6 117.4(2) . . ?
C4 C5 C6 122.3(2) . . ?
C9 C6 C5 114.4(2) . . ?
C9 C6 C7 115.3(2) . . ?
C5 C6 C7 111.3(2) . . ?
C9 C6 C8 116.0(2) . . ?
C5 C6 C8 111.5(2) . . ?
C7 C6 C8 84.94(18) . . ?
N2 C7 C6 89.05(19) . . ?
N2 C7 H7A 113.8 . . ?
C6 C7 H7A 113.8 . . ?
N2 C7 H7B 113.8 . . ?
C6 C7 H7B 113.8 . . ?
H7A C7 H7B 111.0 . . ?
N2 C8 C6 88.67(18) . . ?
N2 C8 H8A 113.9 . . ?
C6 C8 H8A 113.9 . . ?
N2 C8 H8B 113.9 . . ?
C6 C8 H8B 113.9 . . ?
H8A C8 H8B 111.1 . . ?
C6 C9 H9A 109.5 . . ?
C6 C9 H9B 109.5 . . ?
H9A C9 H9B 109.5 . . ?
C6 C9 H9C 109.5 . . ?
H9A C9 H9C 109.5 . . ?
H9B C9 H9C 109.5 . . ?
N2 C10 C11 107.6(2) . . ?
N2 C10 H10A 110.2 . . ?
C11 C10 H10A 110.2 . . ?
N2 C10 H10B 110.2 . . ?
C11 C10 H10B 110.2 . . ?
H10A C10 H10B 108.5 . . ?
N3 C11 C10 107.5(2) . . ?
N3 C11 H11A 110.2 . . ?
C10 C11 H11A 110.2 . . ?
N3 C11 H11B 110.2 . . ?
C10 C11 H11B 110.2 . . ?
H11A C11 H11B 108.5 . . ?
N3 C12 C13 111.8(2) . . ?
N3 C12 H12A 109.3 . . ?
C13 C12 H12A 109.3 . . ?
N3 C12 H12B 109.3 . . ?
C13 C12 H12B 109.3 . . ?
H12A C12 H12B 107.9 . . ?
N4 C13 C14 122.3(2) . . ?
N4 C13 C12 116.9(2) . . ?
C14 C13 C12 120.8(2) . . ?
C15 C14 C13 119.2(3) . . ?
C15 C14 H14 120.4 . . ?
C13 C14 H14 120.4 . . ?
C14 C15 C16 118.9(3) . . ?
C14 C15 H15 120.5 . . ?
C16 C15 H15 120.5 . . ?
C17 C16 C15 118.4(3) . . ?
C17 C16 H16 120.8 . . ?
C15 C16 H16 120.8 . . ?
N4 C17 C16 123.2(3) . . ?
N4 C17 H17 118.4 . . ?
C16 C17 H17 118.4 . . ?
O2 C18 O1 125.8(2) . 5_576 ?
O2 C18 C18 118.1(3) . 5_576 ?
O1 C18 C18 116.1(3) 5_576 5_576 ?

loop_
_geom_bond_atom_site_label_1
_geom_bond_atom_site_label_2
_geom_bond_distance
_geom_bond_site_symmetry_2
_geom_bond_publ_flag
Cu O1 1.9947(18) . ?
Cu N2 2.003(2) . ?
Cu N3 2.063(2) . ?
Cu N1 2.077(2) . ?
Cu O2 2.3102(18) . ?
Cu N4 2.337(2) . ?
Cl1 O4 1.368(3) . ?
Cl1 O5 1.410(3) . ?
Cl1 O3 1.417(3) . ?
Cl1 O6 1.421(2) . ?
O1 C18 1.274(3) 5_576 ?
O2 C18 1.238(3) . ?
N1 C1 1.350(3) . ?
N1 C5 1.366(3) . ?
N2 C10 1.473(3) . ?
N2 C7 1.495(3) . ?
N2 C8 1.499(3) . ?
N3 C12 1.473(3) . ?
N3 C11 1.492(3) . ?
N3 H3 0.9041 . ?
N4 C17 1.340(3) . ?
N4 C13 1.340(3) . ?
C1 C2 1.376(4) . ?
C1 H1 0.9300 . ?
C2 C3 1.380(4) . ?
C2 H2 0.9300 . ?
C3 C4 1.391(4) . ?
C3 H3A 0.9300 . ?
C4 C5 1.384(4) . ?
C4 H4 0.9300 . ?
C5 C6 1.520(4) . ?
C6 C9 1.519(4) . ?
C6 C7 1.552(4) . ?
C6 C8 1.559(3) . ?
C7 H7A 0.9700 . ?
C7 H7B 0.9700 . ?
C8 H8A 0.9700 . ?
C8 H8B 0.9700 . ?
C9 H9A 0.9600 . ?
C9 H9B 0.9600 . ?
C9 H9C 0.9600 . ?
C10 C11 1.512(4) . ?
C10 H10A 0.9700 . ?
C10 H10B 0.9700 . ?
C11 H11A 0.9700 . ?
C11 H11B 0.9700 . ?
C12 C13 1.509(4) . ?
C12 H12A 0.9700 . ?
C12 H12B 0.9700 . ?
C13 C14 1.386(4) . ?
C14 C15 1.379(4) . ?
C14 H14 0.9300 . ?
C15 C16 1.387(4) . ?
C15 H15 0.9300 . ?
C16 C17 1.379(4) . ?
C16 H16 0.9300 . ?
C17 H17 0.9300 . ?
C18 O1 1.274(3) 5_576 ?
C18 C18 1.562(5) 5_576 ?

loop_
_geom_hbond_atom_site_label_D
_geom_hbond_atom_site_label_H
_geom_hbond_atom_site_label_A
_geom_hbond_distance_DH
_geom_hbond_distance_HA
_geom_hbond_distance_DA
_geom_hbond_angle_DHA
_geom_hbond_site_symmetry_A
N3 H3 O3 0.90 2.08 2.981(3) 170.7 .
